data_7213215
loop_
_publ_author_name
'Kolehmainen, Erkki'
'O\'smia\/lowski, Borys'
'Krygowski, Tadeusz M.'
'Kauppinen, Reijo'
'Nissinen, Maija'
'Gawinecki, Ryszard'

_publ_section_title
;
 Substituent and temperature controlled tautomerism: multinuclear magnetic
 resonance, X-ray, and theoretical studies on 2-phenacylquinolines
;
_journal_issue 6
_journal_name_full 'Journal of the Chemical Society, Perkin Transactions 2'
_journal_page_first 1259
_journal_paper_doi 10.1039/a908874a
_journal_year 2000
_chemical_formula_sum 'C17 H12 Br N O'
_chemical_formula_weight 326.19
_chemical_melting_point 128.0(10)
_chemical_name_systematic
;
 ?
;
_space_group_IT_number 29
_symmetry_cell_setting orthorhombic
_symmetry_space_group_name_Hall 'P -2bc -2c'
_symmetry_space_group_name_H-M 'P c 21 b'
_atom_sites_solution_hydrogens geom
_atom_sites_solution_primary direct
_atom_sites_solution_secondary difmap
_audit_creation_method SHELXL-97
_cell_angle_alpha 90.00
_cell_angle_beta 90.00
_cell_angle_gamma 90.00
_cell_formula_units_Z 4
_cell_length_a 4.470(1)
_cell_length_b 12.388(1)
_cell_length_c 24.375(1)
_cell_measurement_temperature 173.0(1)
_cell_volume 1349.8(3)
_computing_structure_refinement 'SHELXL-97 (Sheldrick, 1997)'
_diffrn_ambient_temperature 173(2)
_diffrn_measured_fraction_theta_full 0.995
_diffrn_measured_fraction_theta_max 0.995
_diffrn_measurement_device_type 'Nonius Kappa CCD'
_diffrn_radiation_monochromator graphite
_diffrn_radiation_source 'fine-focus sealed tube'
_diffrn_radiation_type MoK\a
_diffrn_radiation_wavelength 0.71073
_diffrn_reflns_av_R_equivalents 0.0000
_diffrn_reflns_av_sigmaI/netI 0.0539
_diffrn_reflns_limit_h_max 5
_diffrn_reflns_limit_h_min 0
_diffrn_reflns_limit_k_max 16
_diffrn_reflns_limit_k_min 0
_diffrn_reflns_limit_l_max 32
_diffrn_reflns_limit_l_min 0
_diffrn_reflns_number 1673
_diffrn_reflns_theta_full 27.89
_diffrn_reflns_theta_max 27.89
_diffrn_reflns_theta_min 3.29
_exptl_absorpt_coefficient_mu 3.039
_exptl_absorpt_correction_T_max 0.4625
_exptl_absorpt_correction_T_min 0.3761
_exptl_absorpt_correction_type none
_exptl_crystal_colour yellow
_exptl_crystal_density_diffrn 1.605
_exptl_crystal_density_meas ?
_exptl_crystal_density_method 'not measured'
_exptl_crystal_description block
_exptl_crystal_F_000 656
_exptl_crystal_size_max 0.40
_exptl_crystal_size_mid 0.40
_exptl_crystal_size_min 0.30
_refine_diff_density_max 0.397
_refine_diff_density_min -0.623
_refine_diff_density_rms 0.087
_refine_ls_abs_structure_details 'Flack H D (1983), Acta Cryst. A39, 876-881'
_refine_ls_abs_structure_Flack 0.08(2)
_refine_ls_extinction_method none
_refine_ls_goodness_of_fit_ref 1.051
_refine_ls_hydrogen_treatment mixed
_refine_ls_matrix_type full
_refine_ls_number_parameters 225
_refine_ls_number_reflns 1673
_refine_ls_number_restraints 1
_refine_ls_restrained_S_all 1.051
_refine_ls_R_factor_all 0.0769
_refine_ls_R_factor_gt 0.0453
_refine_ls_shift/su_max 0.001
_refine_ls_shift/su_mean 0.000
_refine_ls_structure_factor_coef Fsqd
_refine_ls_weighting_details 'calc w=1/[\s^2^(Fo^2^)+(0.0456P)^2^+1.5715P] where P=(Fo^2^+2Fc^2^)/3'
_refine_ls_weighting_scheme calc
_refine_ls_wR_factor_gt 0.0934
_refine_ls_wR_factor_ref 0.1095
_reflns_number_gt 1250
_reflns_number_total 1673
_reflns_threshold_expression >2sigma(I)
_cod_data_source_file a908874asup1.cif
_cod_data_source_block compound11
_cod_depositor_comments
;
The following automatic conversions were performed:

'_chemical_melting_point' value '127-129' was changed to '128.0(10)'
- the average value was taken and precision was estimated.

Automatic conversion script
Id: cif_fix_values 1891 2012-01-12 08:04:46Z andrius 

The following automatic conversions were performed:

'_exptl_crystal_density_meas' value 'not measured' was changed to '?'
- the value is perceived as not measured.

Automatic conversion script
Id: cif_fix_values 3008 2015-01-20 13:52:24Z robertas 
;
_cod_database_code 7213215

loop_
_symmetry_equiv_pos_as_xyz
'x, y, z'
'-x, y, z+1/2'
'-x, y+1/2, -z'
'x, y+1/2, -z+1/2'

loop_
_atom_site_label
_atom_site_type_symbol
_atom_site_fract_x
_atom_site_fract_y
_atom_site_fract_z
_atom_site_U_iso_or_equiv
_atom_site_adp_type
_atom_site_occupancy
_atom_site_symmetry_multiplicity
_atom_site_calc_flag
_atom_site_refinement_flags
C1' C -0.3028(13) -0.5691(5) -0.6067(3) 0.0313(14) Uani 1 1 d .
C2 C -0.7765(13) -0.6562(5) -0.4842(3) 0.0285(13) Uani 1 1 d .
C2' C -0.2846(16) -0.4790(5) -0.6407(3) 0.0330(14) Uani 1 1 d .
C3 C -0.8656(15) -0.7527(5) -0.4556(3) 0.0331(15) Uani 1 1 d .
C3' C -0.1107(15) -0.4813(6) -0.6868(3) 0.0368(15) Uani 1 1 d .
C4 C -1.0661(14) -0.7481(5) -0.4145(3) 0.0333(14) Uani 1 1 d .
H4 H -1.1236 -0.8129 -0.3965 0.040 Uiso 1 1 calc R
C4' C 0.0498(14) -0.5726(7) -0.7020(3) 0.0409(16) Uani 1 1 d .
C4A C -1.1956(14) -0.6474(5) -0.3970(3) 0.0294(14) Uani 1 1 d .
C5' C 0.0380(17) -0.6623(7) -0.6684(3) 0.0459(18) Uani 1 1 d .
C5 C -1.3959(15) -0.6389(5) -0.3540(3) 0.0358(15) Uani 1 1 d .
C6 C -1.5116(15) -0.5388(6) -0.3391(3) 0.0371(16) Uani 1 1 d .
C6' C -0.1380(14) -0.6616(5) -0.6210(3) 0.0330(15) Uani 1 1 d .
C7 C -1.4202(16) -0.4467(6) -0.3668(3) 0.0380(15) Uani 1 1 d .
C8 C -1.2187(16) -0.4534(5) -0.4100(3) 0.0353(15) Uani 1 1 d .
C8A C -1.1039(13) -0.5543(5) -0.4248(3) 0.0278(13) Uani 1 1 d .
C9 C -0.5730(14) -0.6573(5) -0.5277(3) 0.0315(14) Uani 1 1 d .
C10 C -0.4989(14) -0.5630(5) -0.5568(3) 0.0308(13) Uani 1 1 d .
O11 O -0.5957(10) -0.4708(3) -0.54407(19) 0.0368(11) Uani 1 1 d .
N1 N -0.9016(12) -0.5628(4) -0.4670(2) 0.0286(11) Uani 1 1 d .
Br1 Br -0.09172(16) -0.35906(10) -0.73232(2) 0.0514(2) Uani 1 1 d .
H7 H -1.493(12) -0.384(5) -0.360(2) 0.015(16) Uiso 1 1 d .
H6' H -0.155(14) -0.720(6) -0.601(3) 0.027(17) Uiso 1 1 d .
H3 H -0.780(13) -0.814(5) -0.465(2) 0.018(15) Uiso 1 1 d .
H8 H -1.159(12) -0.387(4) -0.428(2) 0.016(15) Uiso 1 1 d .
H2' H -0.379(12) -0.419(5) -0.632(2) 0.012(14) Uiso 1 1 d .
H6 H -1.647(16) -0.537(6) -0.307(3) 0.05(2) Uiso 1 1 d .
H5' H 0.17(2) -0.730(8) -0.683(4) 0.07(3) Uiso 1 1 d .
H5 H -1.476(16) -0.719(6) -0.334(3) 0.05(2) Uiso 1 1 d .
H4' H 0.187(19) -0.566(8) -0.736(3) 0.07(3) Uiso 1 1 d .
H9 H -0.461(14) -0.730(6) -0.540(3) 0.035(18) Uiso 1 1 d .
H1 H -0.850(14) -0.508(6) -0.482(3) 0.021(17) Uiso 1 1 d .

loop_
_atom_site_aniso_label
_atom_site_aniso_U_11
_atom_site_aniso_U_22
_atom_site_aniso_U_33
_atom_site_aniso_U_23
_atom_site_aniso_U_13
_atom_site_aniso_U_12
C1' 0.032(3) 0.028(3) 0.034(3) -0.003(3) -0.005(3) -0.008(3)
C2 0.021(3) 0.022(3) 0.042(4) -0.002(2) -0.004(3) -0.002(3)
C2' 0.035(3) 0.024(3) 0.040(4) -0.005(3) 0.004(3) -0.008(3)
C3 0.038(4) 0.018(3) 0.043(4) 0.002(3) -0.007(3) 0.003(3)
C3' 0.039(4) 0.039(4) 0.033(3) -0.006(3) -0.002(3) -0.005(3)
C4 0.038(4) 0.024(3) 0.038(3) 0.008(3) -0.007(3) 0.001(3)
C4' 0.032(4) 0.051(4) 0.039(4) -0.013(4) 0.000(3) -0.005(3)
C4A 0.027(3) 0.029(3) 0.032(3) 0.003(3) -0.007(3) -0.006(3)
C5' 0.044(4) 0.052(5) 0.042(4) -0.016(4) -0.009(3) 0.002(4)
C5 0.039(4) 0.027(3) 0.041(4) 0.000(3) -0.006(3) -0.002(3)
C6 0.032(3) 0.045(4) 0.035(4) -0.002(3) -0.002(3) -0.003(3)
C6' 0.037(4) 0.026(3) 0.036(3) -0.002(3) -0.008(3) -0.002(3)
C7 0.037(4) 0.034(4) 0.043(4) -0.005(3) -0.003(3) 0.003(3)
C8 0.036(3) 0.029(3) 0.041(4) 0.001(3) -0.011(3) 0.002(3)
C8A 0.024(3) 0.023(3) 0.036(3) 0.002(2) -0.007(3) 0.001(3)
C9 0.033(3) 0.022(3) 0.039(3) 0.001(3) -0.004(3) 0.001(3)
C10 0.031(3) 0.026(3) 0.036(3) -0.004(3) -0.004(3) -0.003(3)
O11 0.043(3) 0.024(2) 0.044(3) 0.005(2) 0.006(2) -0.001(2)
N1 0.027(2) 0.022(3) 0.037(3) 0.004(2) -0.005(2) -0.004(3)
Br1 0.0718(5) 0.0438(3) 0.0386(3) 0.0015(4) 0.0118(3) -0.0117(6)

loop_
_atom_type_symbol
_atom_type_description
_atom_type_scat_dispersion_real
_atom_type_scat_dispersion_imag
_atom_type_scat_source
C C 0.0033 0.0016 'International Tables Vol C Tables 4.2.6.8 and 6.1.1.4'
H H 0.0000 0.0000 'International Tables Vol C Tables 4.2.6.8 and 6.1.1.4'
O O 0.0106 0.0060 'International Tables Vol C Tables 4.2.6.8 and 6.1.1.4'
N N 0.0061 0.0033 'International Tables Vol C Tables 4.2.6.8 and 6.1.1.4'
Br Br -0.2901 2.4595 'International Tables Vol C Tables 4.2.6.8 and 6.1.1.4'

loop_
_geom_angle_atom_site_label_1
_geom_angle_atom_site_label_2
_geom_angle_atom_site_label_3
_geom_angle
C2' C1' C6' 118.4(6)
C2' C1' C10 118.4(6)
C6' C1' C10 123.2(6)
N1 C2 C9 120.9(6)
N1 C2 C3 116.5(6)
C9 C2 C3 122.6(6)
C3' C2' C1' 120.4(7)
C4 C3 C2 120.6(6)
C2' C3' C4' 122.0(7)
C2' C3' Br1 119.6(5)
C4' C3' Br1 118.4(5)
C3 C4 C4A 121.6(6)
C5' C4' C3' 118.5(7)
C5 C4A C8A 119.6(6)
C5 C4A C4 123.4(6)
C8A C4A C4 117.0(6)
C4' C5' C6' 120.4(7)
C4A C5 C6 120.4(6)
C7 C6 C5 119.8(7)
C5' C6' C1' 120.3(7)
C8 C7 C6 120.7(7)
C7 C8 C8A 119.2(6)
N1 C8A C8 120.2(6)
N1 C8A C4A 119.4(6)
C8 C8A C4A 120.3(6)
C2 C9 C10 121.9(6)
O11 C10 C9 123.2(6)
O11 C10 C1' 116.5(6)
C9 C10 C1' 120.3(6)
C2 N1 C8A 124.8(6)

loop_
_geom_bond_atom_site_label_1
_geom_bond_atom_site_label_2
_geom_bond_distance
C1' C2' 1.392(9)
C1' C6' 1.406(9)
C1' C10 1.500(9)
C2 N1 1.351(8)
C2 C9 1.397(9)
C2 C3 1.441(9)
C2' C3' 1.368(9)
C3 C4 1.346(10)
C3' C4' 1.389(10)
C3' Br1 1.879(7)
C4 C4A 1.439(9)
C4' C5' 1.382(11)
C4A C5 1.383(10)
C4A C8A 1.399(9)
C5' C6' 1.399(10)
C5 C6 1.391(10)
C6 C7 1.388(10)
C7 C8 1.387(10)
C8 C8A 1.398(9)
C8A N1 1.374(8)
C9 C10 1.407(9)
C10 O11 1.261(8)

loop_
_geom_hbond_atom_site_label_D
_geom_hbond_atom_site_label_H
_geom_hbond_atom_site_label_A
_geom_hbond_distance_DH
_geom_hbond_distance_HA
_geom_hbond_distance_DA
_geom_hbond_angle_DHA
N1 H1 O11 0.81(7) 1.94(7) 2.588(7) 137(6)

loop_
_geom_torsion_atom_site_label_1
_geom_torsion_atom_site_label_2
_geom_torsion_atom_site_label_3
_geom_torsion_atom_site_label_4
_geom_torsion
C6' C1' C2' C3' 0.2(9)
C10 C1' C2' C3' -179.4(6)
N1 C2 C3 C4 0.8(9)
C9 C2 C3 C4 -179.0(6)
C1' C2' C3' C4' 0.8(10)
C1' C2' C3' Br1 179.6(5)
C2 C3 C4 C4A -0.8(10)
C2' C3' C4' C5' -1.7(10)
Br1 C3' C4' C5' 179.5(5)
C3 C4 C4A C5 -178.2(6)
C3 C4 C4A C8A 0.0(9)
C3' C4' C5' C6' 1.5(10)
C8A C4A C5 C6 1.5(9)
C4 C4A C5 C6 179.7(6)
C4A C5 C6 C7 -1.5(10)
C4' C5' C6' C1' -0.6(10)
C2' C1' C6' C5' -0.3(9)
C10 C1' C6' C5' 179.2(6)
C5 C6 C7 C8 1.2(10)
C6 C7 C8 C8A -1.0(10)
C7 C8 C8A N1 -179.3(6)
C7 C8 C8A C4A 1.1(9)
C5 C4A C8A N1 179.1(5)
C4 C4A C8A N1 0.8(8)
C5 C4A C8A C8 -1.4(9)
C4 C4A C8A C8 -179.6(6)
N1 C2 C9 C10 -2.7(9)
C3 C2 C9 C10 177.0(6)
C2 C9 C10 O11 4.2(10)
C2 C9 C10 C1' -174.0(6)
C2' C1' C10 O11 -11.4(9)
C6' C1' C10 O11 169.0(6)
C2' C1' C10 C9 167.0(6)
C6' C1' C10 C9 -12.6(9)
C9 C2 N1 C8A 179.8(5)
C3 C2 N1 C8A 0.1(8)
C8 C8A N1 C2 179.6(6)
C4A C8A N1 C2 -0.8(8)
